data_2004006
loop_
_publ_author_name
'Kabaleeswaran, V.'
'Rajan, S. S.'
'Thiruvalluvar, A.'
'Parthasarathi, V.'

_publ_section_title 2-(10-Diethylaminomethyl-2,3,6,7-tetramethoxy-9-phenanthrylmethyl)-1-pyrrolidinecarbonitrile
_journal_issue 10
_journal_name_full 'Acta Crystallographica Section C'
_journal_page_first 2189
_journal_page_last 2192
_journal_paper_doi 10.1107/S0108270195003428
_journal_volume 51
_journal_year 1995
_chemical_formula_moiety 'C29 H37 N3 O4'
_chemical_formula_sum 'C29 H37 N3 O4'
_chemical_formula_weight 491.6
_chemical_name_systematic 1-Cyano-2-(2,3,6,7-tetramethoxy-10-diethylaminomethylphenanthr-9-yl)pyrrolidine
_space_group_IT_number 14
_symmetry_cell_setting monoclinic
_symmetry_space_group_name_Hall '-P 2ybc'
_symmetry_space_group_name_H-M 'P 1 21/c 1'
_cell_angle_alpha 90.00
_cell_angle_beta 102.17(2)
_cell_angle_gamma 90.00
_cell_formula_units_Z 4
_cell_length_a 12.563(3)
_cell_length_b 14.083(4)
_cell_length_c 15.308(3)
_cell_measurement_reflns_used 25
_cell_measurement_temperature 295
_cell_measurement_theta_max 17.5
_cell_measurement_theta_min 10
_cell_volume 2647.5(11)
_computing_cell_refinement 'SDP (Frenz, 1978)'
_computing_data_collection 'Enraf Nonius software'
_computing_data_reduction 'SDP (Frenz, 1978)'
_computing_molecular_graphics 'ORTEP (Johnson, 1965)'
_computing_structure_refinement 'SHELX76 (Sheldrick, 1976)'
_diffrn_ambient_temperature 295
_diffrn_measurement_device 'Enraf Nonius'
_diffrn_measurement_method \w/2\q
_diffrn_radiation_monochromator graphite
_diffrn_radiation_source 'X-ray tube'
_diffrn_radiation_type 'Cu K\a'
_diffrn_radiation_wavelength 1.5418
_diffrn_reflns_av_R_equivalents 0
_diffrn_reflns_limit_h_max 13
_diffrn_reflns_limit_h_min -14
_diffrn_reflns_limit_k_max 15
_diffrn_reflns_limit_k_min 0
_diffrn_reflns_limit_l_max 17
_diffrn_reflns_limit_l_min 0
_diffrn_reflns_number 3232
_diffrn_reflns_theta_max 60
_diffrn_reflns_theta_min 0
_diffrn_standards_decay_% >4
_diffrn_standards_interval_time 200
_diffrn_standards_number 3
_exptl_absorpt_coefficient_mu 0.625
_exptl_absorpt_correction_type none
_exptl_crystal_colour colourless
_exptl_crystal_density_diffrn 1.24(2)
_exptl_crystal_density_meas 1.233
_exptl_crystal_density_method 'flotation in bromoform and benzene'
_exptl_crystal_description Needles
_exptl_crystal_F_000 1056
_exptl_crystal_size_max 0.3
_exptl_crystal_size_mid 0.15
_exptl_crystal_size_min 0.1
_refine_diff_density_max 0.20
_refine_diff_density_min -0.24
_refine_ls_extinction_method none
_refine_ls_goodness_of_fit_obs 1.8
_refine_ls_hydrogen_treatment noref
_refine_ls_matrix_type full
_refine_ls_number_constraints 0
_refine_ls_number_parameters 325
_refine_ls_number_reflns 1896
_refine_ls_number_restraints 0
_refine_ls_R_factor_obs 0.067
_refine_ls_shift/esd_max 0.149
_refine_ls_shift/esd_mean 0.24
_refine_ls_structure_factor_coef F
_refine_ls_weighting_details 'w = 1/[\s^2^(F) + 0.001F^2^]'
_refine_ls_weighting_scheme calc
_refine_ls_wR_factor_obs 0.072
_reflns_number_observed 1896
_reflns_number_total 3232
_reflns_observed_criterion F>6.0\s(F)
_cod_data_source_file hu1121.cif
_cod_data_source_block 1
_cod_depositor_comments
;
 Changing the value of the _atom_site_type_symbol data
 item for hydrogen atoms from '?' to 'H'.

 Antanas Vaitkus,
 2017-01-15

The following automatic conversions were performed:
'_symmetry_cell_setting' value 'Monoclinic' changed to 'monoclinic'
according to '/home/saulius/struct/CIF-dictionaries/cif_core.dic'
dictionary named 'cif_core.dic' version 2.4.1 from 2010-06-29.

Automatic conversion script
Id: cif_fix_enum 1527 2010-12-29 10:47:43Z saulius 

The following automatic conversions were performed:

'_symmetry_cell_setting' value 'Monoclinic' changed to 'monoclinic'
according to /home/saulius/struct/CIF-dictionaries/cif_core.dic
dictionary named 'cif_core.dic' version 2.4.1 from 2010-06-29.

Automatic conversion script
Id: cif_fix_values 1715 2011-07-08 13:25:40Z adriana 

The following automatic conversions were performed:

'_refine_ls_weighting_scheme' value 'w = 1/[\s^2^(F) + 0.001F^2^]'
was changed to 'calc'. New tag '_refine_ls_weighting_details' was
created. The value of the new tag was set to 'w = 1/[\s^2^(F) +
0.001F^2^]'.

Automatic conversion script
Id: cif_fix_values 3143 2015-03-26 13:38:13Z robertas 
;
_cod_original_cell_volume 2648.0(10)
_cod_original_sg_symbol_H-M 'P 21/c'
_cod_database_code 2004006

loop_
_symmetry_equiv_pos_as_xyz
x,y,z
-x,-y,-z
x,1/2-y,1/2+z
-x,-1/2+y,-1/2-z

loop_
_atom_site_aniso_label
_atom_site_aniso_U_11
_atom_site_aniso_U_22
_atom_site_aniso_U_33
_atom_site_aniso_U_12
_atom_site_aniso_U_13
_atom_site_aniso_U_23
_atom_site_aniso_type_symbol
O1 0.088(3) 0.081(3) 0.023(2) 0.000(2) 0.031(2) 0.009(2) O
O2 0.068(2) 0.084(3) 0.046(2) -0.002(2) 0.036(2) -0.005(2) O
O3 0.056(2) 0.098(3) 0.029(2) 0.002(2) 0.004(2) -0.010(2) O
O4 0.079(2) 0.080(3) 0.017(2) -0.001(2) 0.018(2) -0.004(2) O
C1 0.062(3) 0.043(3) 0.025(2) 0.006(3) 0.012(2) 0.003(3) C
C2 0.068(4) 0.047(4) 0.032(3) -0.001(3) 0.025(3) 0.002(3) C
C3 0.053(3) 0.059(4) 0.039(3) 0.007(3) 0.025(3) 0.001(3) C
C4 0.059(3) 0.047(4) 0.036(3) -0.003(3) 0.021(2) -0.001(3) C
C5 0.057(3) 0.052(4) 0.036(3) 0.006(3) 0.021(3) -0.002(3) C
C6 0.053(3) 0.053(4) 0.036(3) 0.008(3) 0.013(3) -0.004(3) C
C7 0.069(4) 0.044(3) 0.029(3) 0.001(3) 0.015(3) -0.007(3) C
C8 0.048(3) 0.049(4) 0.034(3) 0.000(3) 0.018(2) -0.004(3) C
C9 0.053(3) 0.041(3) 0.030(3) -0.003(3) 0.020(2) -0.002(3) C
C10 0.049(3) 0.042(3) 0.034(3) 0.005(3) 0.012(2) 0.003(3) C
C11 0.058(3) 0.033(3) 0.026(3) 0.005(3) 0.019(2) 0.002(3) C
C12 0.046(3) 0.041(3) 0.029(3) 0.001(3) 0.018(2) 0.003(3) C
C13 0.057(3) 0.040(3) 0.026(3) -0.001(3) 0.016(2) -0.003(3) C
C14 0.047(3) 0.045(3) 0.024(3) 0.003(3) 0.017(2) 0.002(3) C
C15 0.049(3) 0.053(4) 0.035(3) 0.004(3) 0.020(2) 0.006(3) C
C16 0.055(3) 0.060(4) 0.036(3) 0.010(3) 0.013(2) -0.004(3) C
C17 0.091(5) 0.080(5) 0.030(3) 0.008(3) 0.022(3) 0.007(4) C
C18 0.060(4) 0.105(6) 0.088(5) -0.007(4) 0.048(4) -0.012(4) C
C19 0.062(4) 0.127(7) 0.062(4) 0.023(4) 0.008(3) -0.019(4) C
C20 0.080(4) 0.077(5) 0.038(3) -0.003(3) 0.026(3) 0.002(4) C
C21 0.049(4) 0.126(7) 0.042(4) 0.001(4) 0.021(3) 0.005(4) C
C22 0.063(4) 0.141(8) 0.076(5) 0.041(5) -0.005(4) -0.008(4) C
C23 0.092(5) 0.063(5) 0.090(5) 0.020(4) 0.028(4) 0.020(4) C
C24 0.142(7) 0.135(7) 0.053(5) 0.011(5) -0.023(5) -0.015(6) O
C25 0.131(7) 0.079(6) 0.173(9) 0.036(6) 0.041(6) 0.040(5) C
N1' 0.056(3) 0.108(5) 0.081(4) 0.033(4) 0.041(3) 0.008(3) N
C2' 0.060(4) 0.075(5) 0.058(4) 0.015(4) 0.031(3) -0.003(3) C
C3' 0.086(4) 0.076(5) 0.095(5) 0.034(4) 0.046(4) 0.010(4) C
C4' 0.106(5) 0.059(5) 0.069(4) 0.011(4) 0.026(4) -0.010(4) C
C5' 0.086(4) 0.083(5) 0.043(4) 0.021(4) 0.023(3) -0.014(4) C
N21 0.089(4) 0.175(7) 0.084(5) 0.019(5) 0.036(4) 0.044(5) N
N3 0.060(3) 0.065(4) 0.043(3) 0.018(3) 0.010(2) 0.012(3) N

loop_
_atom_site_label
_atom_site_fract_x
_atom_site_fract_y
_atom_site_fract_z
_atom_site_U_iso_or_equiv
_atom_site_thermal_displace_type
_atom_site_type_symbol
C1 0.5514(4) 0.3747(4) 0.5225(3) 0.043(3) Uij C
C2 0.4574(4) 0.3751(4) 0.5544(3) 0.049(3) Uij C
C3 0.3562(4) 0.3754(4) 0.4982(3) 0.050(3) Uij C
C4 0.3481(4) 0.3760(4) 0.4057(3) 0.047(3) Uij C
C5 0.3357(4) 0.3718(4) 0.2130(3) 0.049(3) Uij C
C6 0.3293(4) 0.3712(4) 0.1214(3) 0.047(3) Uij C
C7 0.4271(4) 0.3762(4) 0.0908(3) 0.047(3) Uij C
C8 0.5240(4) 0.3809(4) 0.1466(3) 0.044(3) Uij C
C9 0.6371(4) 0.3844(4) 0.3019(3) 0.041(3) Uij C
C10 0.6449(4) 0.3780(4) 0.3944(3) 0.041(3) Uij C
C11 0.5446(4) 0.3769(3) 0.4275(3) 0.039(3) Uij C
C12 0.4433(4) 0.3765(4) 0.3712(3) 0.039(3) Uij C
C13 0.4373(4) 0.3767(4) 0.2743(3) 0.040(3) Uij C
C14 0.5338(4) 0.3817(3) 0.2427(3) 0.038(3) Uij C
C15 0.7423(4) 0.3923(4) 0.2666(3) 0.046(3) Uij C
C16 0.7525(4) 0.3767(4) 0.4613(3) 0.050(3) Uij C
C17 0.5585(5) 0.3718(4) 0.7064(4) 0.067(4) Uij C
C18 0.1646(5) 0.3676(5) 0.4827(4) 0.084(5) Uij C
C19 0.1373(5) 0.3584(5) 0.0867(4) 0.084(5) Uij C
C20 0.5084(5) 0.3686(4) -0.0382(3) 0.065(4) Uij C
C21 0.9636(5) 0.4381(6) 0.2486(4) 0.072(5) Uij C
C22 0.8739(5) 0.2933(6) 0.5796(5) 0.093(6) Uij C
C23 0.7997(5) 0.2159(5) 0.4417(5) 0.082(5) Uij C
C24 0.8490(7) 0.3458(6) 0.6604(5) 0.110(6) Uij C
C25 0.8065(7) 0.1148(6) 0.4785(7) 0.127(7) Uij C
N21 1.0336(5) 0.3867(6) 0.2664(4) 0.116(5) Uij N
N3 0.7777(3) 0.2858(4) 0.5056(3) 0.056(3) Uij N
O1 0.4572(3) 0.3749(3) 0.6451(2) 0.064(2) Uij O
O2 0.2685(3) 0.3765(3) 0.5379(2) 0.066(2) Uij O
O3 0.2363(3) 0.3672(3) 0.0584(2) 0.061(2) Uij O
O4 0.4119(3) 0.3748(3) -0.0021(2) 0.058(2) Uij O
N1' 0.8847(4) 0.4962(4) 0.2283(3) 0.082(5) Uij N
C2' 0.7862(4) 0.4928(5) 0.2702(4) 0.064(4) Uij C
C3' 0.7142(5) 0.5681(5) 0.2178(5) 0.086(5) Uij C
C4' 0.7926(6) 0.6393(5) 0.1915(4) 0.078(5) Uij C
C5' 0.8803(5) 0.5790(5) 0.1683(4) 0.072(4) Uij C
H10 0.271 0.374 0.371 0.051 ? H
H1 0.267 0.368 0.231 0.054 ? H
H32A 0.737 0.688 0.132 0.085 ? H
H32B 0.840 0.664 0.249 0.085 ? H
H27 0.818 0.541 0.330 0.070 ? H
H4 0.591 0.380 0.132 0.048 ? H
H7 0.624 0.365 0.565 0.047 ? H
H30A 0.963 0.602 0.186 0.079 ? H
H30B 0.864 0.545 0.119 0.079 ? H
H66A 0.749 0.427 0.502 0.055 ? H
H66B 0.816 0.405 0.434 0.055 ? H
H33A 0.725 0.227 0.396 0.090 ? H
H33B 0.882 0.231 0.425 0.090 ? H
H35A 0.897 0.222 0.591 0.102 ? H
H35B 0.929 0.335 0.565 0.102 ? H
H19A 0.721 0.366 0.205 0.051 ? H
H19B 0.805 0.354 0.302 0.051 ? H
H31A 0.665 0.538 0.153 0.095 ? H
H31B 0.644 0.608 0.249 0.095 ? H
H20A 0.534 0.366 0.762 0.074 ? H
H20B 0.604 0.423 0.700 0.074 ? H
H20C 0.600 0.310 0.700 0.074 ? H
H23A 0.074 0.358 0.038 0.092 ? H
H23B 0.129 0.421 0.116 0.092 ? H
H23C 0.143 0.299 0.114 0.092 ? H
H25A 0.465 0.353 -0.112 0.072 ? H
H25B 0.571 0.333 -0.009 0.072 ? H
H25C 0.553 0.414 -0.024 0.072 ? H
H29A 0.125 0.374 0.513 0.092 ? H
H29B 0.159 0.300 0.453 0.092 ? H
H29C 0.147 0.445 0.445 0.092 ? H
H36A 0.848 0.416 0.652 0.121 ? H
H36B 0.941 0.359 0.712 0.121 ? H
H36C 0.784 0.282 0.680 0.121 ? H
H37A 0.732 0.097 0.497 0.139 ? H
H37B 0.882 0.107 0.531 0.139 ? H
H37C 0.807 0.068 0.438 0.139 ? H

loop_
_atom_type_symbol
_atom_type_description
_atom_type_scat_source
_atom_type_scat_dispersion_real
_atom_type_scat_dispersion_imag
C ? International_Tables_Vol_IV_Table_2.3.1 .017 .009
H ? International_Tables_Vol_IV_Table_2.3.1 0 0
O ? International_Tables_Vol_IV_Table_2.3.1 .047 .032
N ? International_Tables_Vol_IV_Table_2.3.1 .029 .018

loop_
_geom_angle_atom_site_label_1
_geom_angle_atom_site_label_2
_geom_angle_atom_site_label_3
_geom_angle
_geom_angle_publ_flag
C2 O1 C17 118.2(4) yes
C3 O2 C18 117.8(4) yes
C6 O3 C19 118.2(4) yes
C7 O4 C20 116.6(4) yes
C2 C1 C11 119.2(4) no
O1 C2 C1 122.7(4) yes
C1 C2 C3 121.9(4) no
O1 C2 C3 115.4(4) yes
O2 C3 C2 116.6(4) yes
C2 C3 C4 119.6(5) no
O2 C3 C4 123.9(4) yes
C3 C4 C12 119.6(4) no
C6 C5 C13 121.4(4) no
O3 C6 C5 125.4(5) yes
C5 C6 C7 117.9(4) no
O3 C6 C7 116.7(4) yes
O4 C7 C6 113.4(4) yes
C6 C7 C8 122.2(4) no
O4 C7 C8 124.3(4) yes
C7 C8 C14 121.4(5) no
C14 C9 C15 121.2(4) no
C10 C9 C15 118.6(4) no
C10 C9 C14 120.2(4) no
C9 C10 C16 123.1(4) no
C9 C10 C11 118.1(4) no
C11 C10 C16 118.7(4) no
C1 C11 C10 118.8(4) no
C10 C11 C12 122.4(4) no
C1 C11 C12 118.8(4) no
C4 C12 C11 120.8(4) no
C11 C12 C13 118.4(4) no
C4 C12 C13 120.8(4) no
C5 C13 C12 121.0(4) no
C12 C13 C14 119.1(4) no
C5 C13 C14 119.9(4) no
C9 C14 C13 121.6(4) no
C8 C14 C13 117.1(4) no
C8 C14 C9 121.3(4) no
C9 C15 C2' 112.9(4) no
C10 C16 N3 113.7(4) yes
N21 C21 N1' 179.8(7) yes
C24 C22 N3 112.4(6) yes
C25 C23 N3 112.8(6) yes
C22 N3 C23 108.9(5) yes
C16 N3 C23 109.6(5) yes
C16 N3 C22 111.0(5) yes
C21 N1' C5' 125.8(6) yes
C21 N1' C2' 122.8(5) yes
C2' N1' C5' 111.2(5) yes
C15 C2' N1' 109.8(5) yes
N1' C2' C3' 101.8(5) yes
C15 C2' C3' 117.6(5) no
N1' C5' C4' 103.5(5) yes
C2' C3' C4' 104.8(5) no
C5' C4' C3' 103.9(6) no

loop_
_geom_bond_atom_site_label_1
_geom_bond_atom_site_label_2
_geom_bond_distance
_geom_bond_publ_flag
O1 C2 1.389(6) yes
O1 C17 1.414(7) yes
O2 C3 1.366(7) yes
O2 C18 1.403(7) yes
O3 C6 1.350(5) yes
O3 C19 1.406(8) yes
O4 C7 1.395(5) yes
O4 C20 1.437(7) yes
C1 C2 1.370(7) no
C1 C11 1.439(7) no
C2 C3 1.377(6) no
C3 C4 1.398(7) no
C4 C12 1.406(7) no
C5 C6 1.388(7) no
C5 C13 1.418(6) no
C6 C7 1.406(7) no
C7 C8 1.333(6) no
C8 C14 1.450(7) no
C9 C10 1.401(7) no
C9 C14 1.418(6) no

loop_
_geom_torsion_atom_site_label_1
_geom_torsion_atom_site_label_2
_geom_torsion_atom_site_label_3
_geom_torsion_atom_site_label_4
_geom_torsion
_geom_torsion_publ_flag
C17 O1 C2 C1 -1.6(7) yes
C17 O1 C2 C3 178.2(5) yes
C18 O2 C3 C2 -174.0(5) yes
C18 O2 C3 C4 7.0(7) yes
C19 O3 C6 C5 -3.2(8) yes
C19 O3 C6 C7 177.6(5) yes
C20 O4 C7 C6 -173.0(4) yes
C20 O4 C7 C8 6.4(7) yes
C11 C1 C2 O1 -178.7(4) yes
O1 C2 C3 O2 0.7(7) yes
C1 C2 C3 O2 -179.5(5) yes
O1 C2 C3 C4 179.8(4) yes
O2 C3 C4 C12 178.9(5) yes
C13 C5 C6 O3 -179.6(5) yes
O3 C6 C7 O4 -0.9(7) yes
C5 C6 C7 O4 179.8(4) yes
O3 C6 C7 C8 179.7(5) yes
O4 C7 C8 C14 -179.8(4) yes
C9 C10 C16 N3 -110.7(6) yes
C11 C10 C16 N3 72.2(6) yes
C9 C15 C2' N1' -175.9(4) yes
C10 C16 N3 C22 -170.9(5) yes
C10 C16 N3 C23 68.7(6) yes
C24 C22 N3 C16 73.4(7) yes
C24 C22 N3 C23 -165.8(6) yes
C25 C23 N3 C16 -169.6(6) yes
C25 C23 N3 C22 68.9(7) yes
C21 N1' C2' C15 -49.2(8) yes
C21 N1' C5' C4' -161.4(6) yes
C21 N1' C2' C3' -174.6(6) yes
C5' N1' C2' C15 135.5(5) yes
C2' N1' C5' C4' 13.7(6) yes
C5' N1' C2' C3' 10.1(6) yes
N1' C2' C3' C4' -29.8(6) yes
N1' C5' C4' C3' -32.0(6) yes
C2 C1 C11 C12 -1.9(7) no
C2 C1 C11 C10 179.0(5) no
C11 C1 C2 C3 1.5(8) no
C1 C2 C3 C4 -0.5(8) no
C2 C3 C4 C12 -0.1(8) no
C3 C4 C12 C13 179.7(5) no
C3 C4 C12 C11 -0.3(8) no
C6 C5 C13 C14 0.4(8) no
C6 C5 C13 C12 -179.5(5) no
C13 C5 C6 C7 -0.4(8) no
C5 C6 C7 C8 0.4(8) no
C6 C7 C8 C14 -0.4(8) no
C7 C8 C14 C9 178.5(5) no
C7 C8 C14 C13 0.4(7) no
C10 C9 C14 C8 -175.2(5) no
C15 C9 C14 C8 3.5(7) no
C14 C9 C15 C2' 99.1(6) no
C10 C9 C15 C2' -82.2(6) no
C15 C9 C14 C13 -178.5(5) no
C10 C9 C14 C13 2.7(8) no
C14 C9 C10 C16 177.6(5) no
C14 C9 C10 C11 -5.2(7) no
C15 C9 C10 C16 -1.1(7) no
C15 C9 C10 C11 176.0(4) no
C9 C10 C11 C1 -177.2(5) no
C9 C10 C11 C12 3.8(7) no
C16 C10 C11 C1 0.1(7) no
C16 C10 C11 C12 -179.0(5) no
C1 C11 C12 C4 1.3(7) no
C10 C11 C12 C4 -179.6(5) no
C10 C11 C12 C13 0.3(7) no
C1 C11 C12 C13 -178.7(4) no
C4 C12 C13 C5 -3.0(8) no
C11 C12 C13 C5 177.0(5) no
C11 C12 C13 C14 -2.9(7) no
C4 C12 C13 C14 177.0(5) no
C5 C13 C14 C9 -178.5(5) no
C5 C13 C14 C8 -0.4(7) no
C12 C13 C14 C9 1.5(7) no
C12 C13 C14 C8 179.5(4) no
C9 C15 C2' C3' -60.1(7) no
C15 C2' C3' C4' -149.8(5) no
C2' C3' C4' C5' 39.5(7) no
